data_4315720
loop_
_publ_author_name
'Woo Ram Lee'
'Dae Won Ryu'
'Jin Wuk Lee'
'Jung Hee Yoon'
'Eui Kwan Koh'
'Chang Seop Hong'

_publ_section_title
;
 Microporous Lanthanide-Organic Frameworks with Open Metal Sites:
 Unexpected Sorption Propensity and Multifunctional Properties
;
_journal_name_full 'Inorganic Chemistry'
_journal_page_first 4723
_journal_page_last 4725
_journal_paper_doi 10.1021/ic902182x
_journal_volume 49
_journal_year 2010
_chemical_formula_sum 'C24 H19 Gd N O8 P'
_chemical_formula_weight 637.62
_chemical_name_systematic
;
 ?
;
_space_group_IT_number 2
_symmetry_cell_setting triclinic
_symmetry_space_group_name_Hall '-P 1'
_symmetry_space_group_name_H-M 'P -1'
_atom_sites_solution_hydrogens geom
_atom_sites_solution_primary direct
_atom_sites_solution_secondary difmap
_audit_creation_method SHELXL-97
_cell_angle_alpha 73.7880(10)
_cell_angle_beta 72.0830(10)
_cell_angle_gamma 67.0490(10)
_cell_formula_units_Z 2
_cell_length_a 10.7961(5)
_cell_length_b 11.8333(6)
_cell_length_c 14.5779(7)
_cell_measurement_reflns_used 7340
_cell_measurement_temperature 130(2)
_cell_measurement_theta_max 28.2485
_cell_measurement_theta_min 2.318
_cell_volume 1604.61(14)
_computing_cell_refinement 'Bruker SMART APEXII'
_computing_data_collection 'Bruker SMART APEXII'
_computing_data_reduction 'Bruker SAINT'
_computing_molecular_graphics WingX
_computing_publication_material WingX
_computing_structure_refinement 'SHELXL-97 (Sheldrick, 1997)'
_computing_structure_solution SHELXTL
_diffrn_ambient_temperature 130(2)
_diffrn_measured_fraction_theta_full 0.948
_diffrn_measured_fraction_theta_max 0.948
_diffrn_measurement_device_type 'CCD area detector'
_diffrn_measurement_method 'omega scans'
_diffrn_radiation_monochromator graphite
_diffrn_radiation_source 'fine-focus sealed tube'
_diffrn_radiation_type MoK\a
_diffrn_radiation_wavelength 0.71073
_diffrn_reflns_av_R_equivalents 0.0324
_diffrn_reflns_av_sigmaI/netI 0.0355
_diffrn_reflns_limit_h_max 13
_diffrn_reflns_limit_h_min -14
_diffrn_reflns_limit_k_max 15
_diffrn_reflns_limit_k_min -15
_diffrn_reflns_limit_l_max 19
_diffrn_reflns_limit_l_min -18
_diffrn_reflns_number 25403
_diffrn_reflns_theta_full 28.31
_diffrn_reflns_theta_max 28.31
_diffrn_reflns_theta_min 1.49
_exptl_absorpt_coefficient_mu 2.153
_exptl_absorpt_correction_T_max 0.7454
_exptl_absorpt_correction_T_min 0.5558
_exptl_absorpt_correction_type multi-scan
_exptl_absorpt_process_details sadabs
_exptl_crystal_colour colorless
_exptl_crystal_density_diffrn 1.320
_exptl_crystal_density_method 'not measured'
_exptl_crystal_description triclinic
_exptl_crystal_F_000 626
_exptl_crystal_size_max 0.31
_exptl_crystal_size_mid 0.24
_exptl_crystal_size_min 0.14
_platon_squeeze_details
;
;
_refine_diff_density_max 1.725
_refine_diff_density_min -1.090
_refine_diff_density_rms 0.129
_refine_ls_extinction_method none
_refine_ls_goodness_of_fit_ref 1.060
_refine_ls_hydrogen_treatment constr
_refine_ls_matrix_type full
_refine_ls_number_parameters 318
_refine_ls_number_reflns 7592
_refine_ls_number_restraints 0
_refine_ls_restrained_S_all 1.060
_refine_ls_R_factor_all 0.0373
_refine_ls_R_factor_gt 0.0323
_refine_ls_shift/su_max 0.002
_refine_ls_shift/su_mean 0.000
_refine_ls_structure_factor_coef Fsqd
_refine_ls_weighting_details 'calc w=1/[\s^2^(Fo^2^)+(0.0567P)^2^+0.0000P] where P=(Fo^2^+2Fc^2^)/3'
_refine_ls_weighting_scheme calc
_refine_ls_wR_factor_gt 0.0838
_refine_ls_wR_factor_ref 0.0862
_reflns_number_gt 6691
_reflns_number_total 7592
_reflns_threshold_expression >2sigma(I)
_cod_data_source_file ic902182x_si_004.cif
_cod_data_source_block squeezed
_cod_original_cell_volume 1604.61(13)
_cod_database_code 4315720

loop_
_symmetry_equiv_pos_as_xyz
'x, y, z'
'-x, -y, -z'

loop_
_atom_site_label
_atom_site_type_symbol
_atom_site_fract_x
_atom_site_fract_y
_atom_site_fract_z
_atom_site_U_iso_or_equiv
_atom_site_adp_type
_atom_site_occupancy
_atom_site_symmetry_multiplicity
_atom_site_calc_flag
_atom_site_refinement_flags
_atom_site_disorder_assembly
_atom_site_disorder_group
Gd1 Gd -0.010738(14) 0.552294(12) 0.628151(10) 0.02001(6) Uani 1 1 d . . .
P1 P 0.14563(8) 0.71967(7) 0.72562(6) 0.02131(16) Uani 1 1 d . . .
O2 O 0.0567(2) 0.4257(2) 0.78364(16) 0.0282(5) Uani 1 1 d . . .
O6 O 0.2332(2) 0.4408(2) 0.58755(16) 0.0282(5) Uani 1 1 d . . .
O4 O 0.0656(2) 0.6801(2) 0.48120(16) 0.0276(5) Uani 1 1 d . . .
O3 O -0.1639(2) 0.5412(2) 0.79568(17) 0.0329(5) Uani 1 1 d . . .
O5 O 0.0272(3) 0.6495(2) 0.34803(17) 0.0306(5) Uani 1 1 d . . .
C10 C 0.1317(3) 0.6670(3) 0.8552(2) 0.0231(6) Uani 1 1 d . . .
C3 C 0.4911(3) 0.6384(3) 0.5115(2) 0.0250(6) Uani 1 1 d . . .
H3 H 0.5118 0.6311 0.4448 0.030 Uiso 1 1 calc R . .
C7 C 0.0811(3) 0.8881(3) 0.7023(2) 0.0223(6) Uani 1 1 d . . .
C1 C 0.3251(3) 0.6785(3) 0.6630(2) 0.0230(6) Uani 1 1 d . . .
C8 C -0.0089(4) 0.9458(3) 0.6395(2) 0.0299(7) Uani 1 1 d . . .
H8 H -0.0435 0.8977 0.6178 0.036 Uiso 1 1 calc R . .
C2 C 0.3552(3) 0.6656(3) 0.5656(2) 0.0248(6) Uani 1 1 d . . .
H2 H 0.2835 0.6752 0.5363 0.030 Uiso 1 1 calc R . .
C4 C 0.5964(3) 0.6220(3) 0.5546(2) 0.0243(6) Uani 1 1 d . . .
C11 C 0.0247(4) 0.7389(3) 0.9188(3) 0.0374(9) Uani 1 1 d . . .
H11 H -0.0331 0.8186 0.8936 0.045 Uiso 1 1 calc R . .
C5 C 0.5658(4) 0.6349(3) 0.6518(2) 0.0319(7) Uani 1 1 d . . .
H5 H 0.6378 0.6236 0.6814 0.038 Uiso 1 1 calc R . .
C6 C 0.4298(4) 0.6644(4) 0.7056(2) 0.0339(8) Uani 1 1 d . . .
H6 H 0.4089 0.6748 0.7716 0.041 Uiso 1 1 calc R . .
C9 C 0.1274(4) 0.9596(3) 0.7373(3) 0.0339(8) Uani 1 1 d . . .
H9 H 0.1884 0.9201 0.7806 0.041 Uiso 1 1 calc R . .
C18 C -0.0881(3) 0.4209(3) 0.9432(2) 0.0265(7) Uani 1 1 d . . .
C20 C -0.0641(3) 0.4656(3) 0.8342(2) 0.0261(7) Uani 1 1 d . . .
C17 C -0.1928(4) 0.4939(3) 1.0070(3) 0.0351(8) Uani 1 1 d . . .
H17 H -0.2511 0.5734 0.9819 0.042 Uiso 1 1 calc R . .
C19 C -0.0025(4) 0.3061(4) 0.9807(3) 0.0386(9) Uani 1 1 d . . .
H19 H 0.0719 0.2576 0.9375 0.046 Uiso 1 1 calc R . .
O7 O 0.1612(2) 0.4247(2) 0.46648(18) 0.0297(5) Uani 1 1 d . . .
C14 C 0.0008(3) 0.8542(3) 0.3579(2) 0.0249(6) Uani 1 1 d . . .
C13 C 0.0479(4) 0.9250(3) 0.3914(2) 0.0284(7) Uani 1 1 d . . .
H13 H 0.1074 0.8854 0.4358 0.034 Uiso 1 1 calc R . .
C15 C -0.0841(4) 0.9119(3) 0.2912(3) 0.0342(8) Uani 1 1 d . . .
H15 H -0.1124 0.8630 0.2653 0.041 Uiso 1 1 calc R . .
C16 C 0.0347(3) 0.7161(3) 0.3983(2) 0.0245(6) Uani 1 1 d . . .
C21 C 0.2570(3) 0.4147(3) 0.5044(2) 0.0254(6) Uani 1 1 d . . .
O1 O 0.0692(2) 0.6713(2) 0.68493(16) 0.0261(5) Uani 1 1 d . . .
C12 C 0.2121(4) 0.5497(3) 0.8920(3) 0.0364(8) Uani 1 1 d . . .
H12 H 0.2812 0.4981 0.8484 0.044 Uiso 1 1 calc R . .
O1S O -0.1920(3) 0.7583(2) 0.6339(2) 0.0412(6) Uani 1 1 d . . .
C1S C -0.2806(9) 0.8216(6) 0.6776(8) 0.148(4) Uani 1 1 d . . .
H1S H -0.3008 0.7966 0.7469 0.177 Uiso 1 1 calc R . .
N1S N -0.3662(7) 0.9387(6) 0.6358(8) 0.176(5) Uani 1 1 d . . .
C2S C -0.3353(10) 0.9896(10) 0.5333(10) 0.190(6) Uani 1 1 d . . .
H2S1 H -0.3127 1.0651 0.5244 0.285 Uiso 1 1 calc R . .
H2S2 H -0.4156 1.0105 0.5061 0.285 Uiso 1 1 calc R . .
H2S3 H -0.2563 0.9280 0.4994 0.285 Uiso 1 1 calc R . .
C3S C -0.4923(19) 1.0056(15) 0.6958(16) 0.342(14) Uani 1 1 d . . .
H3S1 H -0.5676 1.0337 0.6619 0.513 Uiso 1 1 calc R . .
H3S2 H -0.4817 1.0781 0.7084 0.513 Uiso 1 1 calc R . .
H3S3 H -0.5137 0.9507 0.7582 0.513 Uiso 1 1 calc R . .

loop_
_atom_site_aniso_label
_atom_site_aniso_U_11
_atom_site_aniso_U_22
_atom_site_aniso_U_33
_atom_site_aniso_U_23
_atom_site_aniso_U_13
_atom_site_aniso_U_12
Gd1 0.02706(9) 0.01617(8) 0.01562(8) -0.00437(5) -0.00239(6) -0.00678(6)
P1 0.0284(4) 0.0183(4) 0.0161(3) -0.0056(3) -0.0014(3) -0.0077(3)
O2 0.0322(12) 0.0294(12) 0.0209(11) -0.0046(9) -0.0032(9) -0.0100(10)
O6 0.0299(11) 0.0248(11) 0.0247(11) -0.0096(9) -0.0012(9) -0.0041(9)
O4 0.0391(13) 0.0248(11) 0.0196(11) -0.0013(9) -0.0063(9) -0.0135(10)
O3 0.0349(13) 0.0364(13) 0.0226(11) -0.0048(10) -0.0062(10) -0.0075(11)
O5 0.0514(15) 0.0201(11) 0.0226(11) -0.0038(9) -0.0062(10) -0.0158(10)
C10 0.0299(15) 0.0226(15) 0.0175(14) -0.0050(12) -0.0015(12) -0.0116(12)
C3 0.0323(16) 0.0221(15) 0.0184(14) -0.0071(12) -0.0029(12) -0.0063(12)
C7 0.0295(15) 0.0178(14) 0.0178(14) -0.0056(11) -0.0009(12) -0.0077(12)
C1 0.0296(15) 0.0177(14) 0.0194(14) -0.0043(11) -0.0019(12) -0.0076(12)
C8 0.0451(19) 0.0220(16) 0.0284(17) -0.0055(13) -0.0099(15) -0.0154(14)
C2 0.0297(16) 0.0203(15) 0.0220(15) -0.0058(12) -0.0057(12) -0.0047(12)
C4 0.0309(16) 0.0164(14) 0.0230(15) -0.0031(12) -0.0049(13) -0.0064(12)
C11 0.044(2) 0.0282(18) 0.0247(17) -0.0050(14) -0.0052(15) 0.0021(15)
C5 0.0351(18) 0.041(2) 0.0232(16) -0.0064(14) -0.0074(14) -0.0157(15)
C6 0.0371(18) 0.047(2) 0.0188(15) -0.0126(15) 0.0012(14) -0.0170(16)
C9 0.048(2) 0.0234(16) 0.0362(19) -0.0040(14) -0.0225(17) -0.0087(15)
C18 0.0325(17) 0.0286(17) 0.0203(15) -0.0059(13) -0.0020(13) -0.0141(14)
C20 0.0356(17) 0.0251(16) 0.0213(15) -0.0082(13) -0.0044(13) -0.0129(13)
C17 0.0377(18) 0.0299(18) 0.0241(17) -0.0024(14) -0.0029(14) -0.0019(14)
C19 0.044(2) 0.0344(19) 0.0224(17) -0.0067(15) 0.0018(15) -0.0037(16)
O7 0.0309(12) 0.0222(11) 0.0356(13) -0.0044(10) -0.0098(10) -0.0074(9)
C14 0.0347(16) 0.0200(15) 0.0181(14) -0.0050(12) -0.0004(12) -0.0102(13)
C13 0.0411(18) 0.0223(15) 0.0244(15) 0.0011(13) -0.0145(14) -0.0114(13)
C15 0.050(2) 0.0251(17) 0.0372(19) -0.0058(15) -0.0206(17) -0.0136(15)
C16 0.0331(16) 0.0227(15) 0.0175(14) -0.0024(12) -0.0019(12) -0.0129(13)
C21 0.0313(16) 0.0156(14) 0.0265(16) -0.0009(12) -0.0078(13) -0.0060(12)
O1 0.0342(12) 0.0212(11) 0.0235(11) -0.0067(9) -0.0037(9) -0.0102(9)
C12 0.0377(19) 0.0327(18) 0.0235(17) -0.0076(14) 0.0035(14) -0.0019(15)
O1S 0.0357(14) 0.0239(12) 0.0602(18) -0.0147(12) -0.0125(13) 0.0004(11)
C1S 0.128(7) 0.050(4) 0.207(10) -0.049(5) 0.061(7) -0.028(4)
N1S 0.089(5) 0.067(4) 0.255(11) -0.001(5) 0.054(6) 0.005(3)
C2S 0.103(7) 0.144(9) 0.231(14) 0.039(9) 0.019(8) -0.040(7)
C3S 0.31(2) 0.170(14) 0.36(3) -0.108(17) 0.06(2) 0.045(15)

loop_
_atom_type_symbol
_atom_type_description
_atom_type_scat_dispersion_real
_atom_type_scat_dispersion_imag
_atom_type_scat_source
C C 0.0033 0.0016 'International Tables Vol C Tables 4.2.6.8 and 6.1.1.4'
H H 0.0000 0.0000 'International Tables Vol C Tables 4.2.6.8 and 6.1.1.4'
N N 0.0061 0.0033 'International Tables Vol C Tables 4.2.6.8 and 6.1.1.4'
O O 0.0106 0.0060 'International Tables Vol C Tables 4.2.6.8 and 6.1.1.4'
P P 0.1023 0.0942 'International Tables Vol C Tables 4.2.6.8 and 6.1.1.4'
Gd Gd -0.1653 3.9035 'International Tables Vol C Tables 4.2.6.8 and 6.1.1.4'

loop_
_geom_angle_atom_site_label_1
_geom_angle_atom_site_label_2
_geom_angle_atom_site_label_3
_geom_angle
_geom_angle_site_symmetry_1
_geom_angle_site_symmetry_3
_geom_angle_publ_flag
O7 Gd1 O1 140.79(8) 2_566 . ?
O7 Gd1 O4 78.16(8) 2_566 . ?
O1 Gd1 O4 77.74(8) . . ?
O7 Gd1 O5 74.35(8) 2_566 2_566 ?
O1 Gd1 O5 143.91(8) . 2_566 ?
O4 Gd1 O5 129.42(8) . 2_566 ?
O7 Gd1 O6 123.07(8) 2_566 . ?
O1 Gd1 O6 80.77(8) . . ?
O4 Gd1 O6 77.62(8) . . ?
O5 Gd1 O6 83.02(8) 2_566 . ?
O7 Gd1 O1S 71.41(9) 2_566 . ?
O1 Gd1 O1S 73.03(8) . . ?
O4 Gd1 O1S 76.04(9) . . ?
O5 Gd1 O1S 130.60(9) 2_566 . ?
O6 Gd1 O1S 146.04(9) . . ?
O7 Gd1 O2 139.13(8) 2_566 . ?
O1 Gd1 O2 73.77(8) . . ?
O4 Gd1 O2 141.63(8) . . ?
O5 Gd1 O2 70.71(8) 2_566 . ?
O6 Gd1 O2 72.94(8) . . ?
O1S Gd1 O2 118.15(9) . . ?
O7 Gd1 O3 100.85(8) 2_566 . ?
O1 Gd1 O3 83.94(8) . . ?
O4 Gd1 O3 147.50(8) . . ?
O5 Gd1 O3 79.80(8) 2_566 . ?
O6 Gd1 O3 125.76(8) . . ?
O1S Gd1 O3 73.02(9) . . ?
O2 Gd1 O3 52.83(7) . . ?
O7 Gd1 C20 122.19(9) 2_566 . ?
O1 Gd1 C20 77.14(8) . . ?
O4 Gd1 C20 154.86(9) . . ?
O5 Gd1 C20 73.95(9) 2_566 . ?
O6 Gd1 C20 99.23(9) . . ?
O1S Gd1 C20 95.63(10) . . ?
O2 Gd1 C20 26.30(8) . . ?
O3 Gd1 C20 26.53(9) . . ?
O7 Gd1 O7 74.79(8) 2_566 . ?
O1 Gd1 O7 120.13(7) . . ?
O4 Gd1 O7 64.20(7) . . ?
O5 Gd1 O7 68.00(7) 2_566 . ?
O6 Gd1 O7 48.28(7) . . ?
O1S Gd1 O7 131.90(8) . . ?
O2 Gd1 O7 109.85(7) . . ?
O3 Gd1 O7 147.56(7) . . ?
C20 Gd1 O7 131.56(8) . . ?
O7 Gd1 C21 99.41(9) 2_566 . ?
O1 Gd1 C21 98.87(8) . . ?
O4 Gd1 C21 66.72(8) . . ?
O5 Gd1 C21 76.91(8) 2_566 . ?
O6 Gd1 C21 23.81(8) . . ?
O1S Gd1 C21 142.75(9) . . ?
O2 Gd1 C21 92.78(8) . . ?
O3 Gd1 C21 143.53(8) . . ?
C20 Gd1 C21 118.43(9) . . ?
O7 Gd1 C21 24.75(8) . . ?
O1 P1 C10 113.25(14) . . ?
O1 P1 C1 110.72(14) . . ?
C10 P1 C1 109.60(15) . . ?
O1 P1 C7 109.81(14) . . ?
C10 P1 C7 108.13(14) . . ?
C1 P1 C7 104.97(14) . . ?
C20 O2 Gd1 92.84(19) . . ?
C21 O6 Gd1 105.7(2) . . ?
C16 O4 Gd1 133.0(2) . . ?
C20 O3 Gd1 92.23(19) . . ?
C16 O5 Gd1 137.8(2) . 2_566 ?
C12 C10 C11 119.6(3) . . ?
C12 C10 P1 121.0(2) . . ?
C11 C10 P1 118.7(2) . . ?
C4 C3 C2 120.3(3) . . ?
C8 C7 C9 120.1(3) . . ?
C8 C7 P1 116.8(2) . . ?
C9 C7 P1 122.8(2) . . ?
C6 C1 C2 120.1(3) . . ?
C6 C1 P1 123.4(2) . . ?
C2 C1 P1 116.4(2) . . ?
C7 C8 C13 119.3(3) . 2_576 ?
C3 C2 C1 119.6(3) . . ?
C3 C4 C5 119.8(3) . . ?
C3 C4 C21 118.8(3) . 2_666 ?
C5 C4 C21 121.3(3) . 2_666 ?
C10 C11 C19 119.9(3) . 2_567 ?
C4 C5 C6 120.1(3) . . ?
C1 C6 C5 120.0(3) . . ?
C15 C9 C7 119.9(3) 2_576 . ?
C19 C18 C17 119.5(3) . . ?
C19 C18 C20 119.3(3) . . ?
C17 C18 C20 121.1(3) . . ?
O2 C20 O3 122.1(3) . . ?
O2 C20 C18 117.9(3) . . ?
O3 C20 C18 120.1(3) . . ?
O2 C20 Gd1 60.85(16) . . ?
O3 C20 Gd1 61.24(17) . . ?
C18 C20 Gd1 178.0(2) . . ?
C18 C17 C12 119.9(3) . 2_567 ?
C18 C19 C11 120.5(3) . 2_567 ?
C21 O7 Gd1 170.4(2) . 2_566 ?
C21 O7 Gd1 82.36(18) . . ?
Gd1 O7 Gd1 105.21(8) 2_566 . ?
C13 C14 C15 119.8(3) . . ?
C13 C14 C16 119.8(3) . . ?
C15 C14 C16 120.4(3) . . ?
C14 C13 C8 120.6(3) . 2_576 ?
C9 C15 C14 120.1(3) 2_576 . ?
O5 C16 O4 126.7(3) . . ?
O5 C16 C14 117.4(3) . . ?
O4 C16 C14 115.9(3) . . ?
O6 C21 O7 122.3(3) . . ?
O6 C21 C4 118.7(3) . 2_666 ?
O7 C21 C4 118.9(3) . 2_666 ?
O6 C21 Gd1 50.48(16) . . ?
O7 C21 Gd1 72.90(18) . . ?
C4 C21 Gd1 162.1(2) 2_666 . ?
P1 O1 Gd1 166.89(14) . . ?
C10 C12 C17 120.4(3) . 2_567 ?
C1S O1S Gd1 148.4(6) . . ?
O1S C1S N1S 123.5(10) . . ?
C1S N1S C2S 122.1(8) . . ?
C1S N1S C3S 119.7(12) . . ?
C2S N1S C3S 118.1(11) . . ?

loop_
_geom_bond_atom_site_label_1
_geom_bond_atom_site_label_2
_geom_bond_distance
_geom_bond_site_symmetry_2
_geom_bond_publ_flag
Gd1 O7 2.332(2) 2_566 ?
Gd1 O1 2.335(2) . ?
Gd1 O4 2.373(2) . ?
Gd1 O5 2.384(2) 2_566 ?
Gd1 O6 2.407(2) . ?
Gd1 O1S 2.464(2) . ?
Gd1 O2 2.486(2) . ?
Gd1 O3 2.494(2) . ?
Gd1 C20 2.843(3) . ?
Gd1 O7 2.896(2) . ?
Gd1 C21 3.004(3) . ?
P1 O1 1.490(2) . ?
P1 C10 1.794(3) . ?
P1 C1 1.803(3) . ?
P1 C7 1.805(3) . ?
O2 C20 1.261(4) . ?
O6 C21 1.260(4) . ?
O4 C16 1.265(4) . ?
O3 C20 1.271(4) . ?
O5 C16 1.255(4) . ?
O5 Gd1 2.384(2) 2_566 ?
C10 C12 1.379(5) . ?
C10 C11 1.390(5) . ?
C3 C4 1.388(5) . ?
C3 C2 1.392(4) . ?
C7 C8 1.388(5) . ?
C7 C9 1.398(4) . ?
C1 C6 1.386(5) . ?
C1 C2 1.394(4) . ?
C8 C13 1.396(4) 2_576 ?
C4 C5 1.390(4) . ?
C4 C21 1.506(4) 2_666 ?
C11 C19 1.392(5) 2_567 ?
C5 C6 1.392(5) . ?
C9 C15 1.384(5) 2_576 ?
C18 C19 1.384(5) . ?
C18 C17 1.388(5) . ?
C18 C20 1.502(4) . ?
C17 C12 1.396(5) 2_567 ?
C19 C11 1.392(5) 2_567 ?
O7 C21 1.269(4) . ?
O7 Gd1 2.332(2) 2_566 ?
C14 C13 1.383(5) . ?
C14 C15 1.394(5) . ?
C14 C16 1.510(4) . ?
C13 C8 1.396(4) 2_576 ?
C15 C9 1.384(5) 2_576 ?
C21 C4 1.506(4) 2_666 ?
C12 C17 1.396(5) 2_567 ?
O1S C1S 1.102(7) . ?
C1S N1S 1.422(11) . ?
N1S C2S 1.433(14) . ?
N1S C3S 1.435(14) . ?

loop_
_platon_squeeze_void_nr
_platon_squeeze_void_average_x
_platon_squeeze_void_average_y
_platon_squeeze_void_average_z
_platon_squeeze_void_volume
_platon_squeeze_void_count_electrons
1 -0.028 0.008 0.000 541.6 16.2
